data_1517750
loop_
_publ_author_name
'Anindita Mukherjee'
'Amal Dutta'
'Atish Dipankar Jana'
'Goutam K. Patra'

_publ_section_title
;
 Copper(I) and silver(I) coordination assemblies of imino-pyridyl and
 azino-pyridyl ligands: Syntheses, crystal structures, spectroscopic and
 photophysical properties
;
_journal_name_full
;
Inorganica Chimica Acta
;
_journal_page_first 131
_journal_page_last 143
_journal_volume 404
_journal_year 2013
_chemical_formula_moiety 'C7 H7 Cu I N2'
_chemical_formula_sum 'C7 H7 Cu I N2'
_chemical_formula_weight 309.60
_space_group_IT_number 15
_symmetry_cell_setting monoclinic
_symmetry_Int_Tables_number 15
_symmetry_space_group_name_Hall '-C 2yc'
_symmetry_space_group_name_H-M 'C 1 2/c 1'
_atom_sites_solution_hydrogens geom
_atom_sites_solution_primary direct
_atom_sites_solution_secondary difmap
_cell_angle_alpha 90.00
_cell_angle_beta 109.586(15)
_cell_angle_gamma 90.00
_cell_formula_units_Z 8
_cell_length_a 18.935(8)
_cell_length_b 8.953(3)
_cell_length_c 11.004(4)
_cell_measurement_temperature 293(2)
_cell_volume 1757.5(12)
_computing_cell_refinement 'Bruker Apex II'
_computing_data_collection 'Bruker Apex II'
_computing_data_reduction SAINT
_computing_molecular_graphics 'Mercury 2.3, Ortep32v'
_computing_publication_material Shelxl-97
_computing_structure_refinement 'SHELXL-97 (Sheldrick, 1997)'
_computing_structure_solution 'SHELXS-97 (Sheldrick, 1990)'
_diffrn_ambient_temperature 293(2)
_diffrn_measured_fraction_theta_full 0.919
_diffrn_measured_fraction_theta_max 0.919
_diffrn_measurement_device_type 'Bruker Apex II'
_diffrn_measurement_method 'Omega scan'
_diffrn_radiation_monochromator graphite
_diffrn_radiation_source 'fine-focus sealed tube'
_diffrn_radiation_type MoK\a
_diffrn_radiation_wavelength 0.71073
_diffrn_reflns_av_R_equivalents 0.0276
_diffrn_reflns_av_sigmaI/netI 0.0220
_diffrn_reflns_limit_h_max 28
_diffrn_reflns_limit_h_min -26
_diffrn_reflns_limit_k_max 13
_diffrn_reflns_limit_k_min -13
_diffrn_reflns_limit_l_max 16
_diffrn_reflns_limit_l_min -16
_diffrn_reflns_number 13263
_diffrn_reflns_theta_full 32.00
_diffrn_reflns_theta_max 32.00
_diffrn_reflns_theta_min 2.28
_exptl_absorpt_coefficient_mu 5.933
_exptl_absorpt_correction_T_max 0.9500
_exptl_absorpt_correction_T_min 0.8065
_exptl_absorpt_correction_type multi-scan
_exptl_absorpt_process_details sadabs
_exptl_crystal_colour red
_exptl_crystal_density_diffrn 2.340
_exptl_crystal_density_method 'not measured'
_exptl_crystal_description block
_exptl_crystal_F_000 1160
_exptl_crystal_size_max 24
_exptl_crystal_size_mid 17
_exptl_crystal_size_min 12
_refine_diff_density_max 0.869
_refine_diff_density_min -1.284
_refine_diff_density_rms 0.156
_refine_ls_extinction_method none
_refine_ls_goodness_of_fit_ref 1.048
_refine_ls_hydrogen_treatment noref
_refine_ls_matrix_type full
_refine_ls_number_parameters 101
_refine_ls_number_reflns 2809
_refine_ls_number_restraints 0
_refine_ls_restrained_S_all 1.048
_refine_ls_R_factor_all 0.0406
_refine_ls_R_factor_gt 0.0291
_refine_ls_shift/su_max 0.002
_refine_ls_shift/su_mean 0.000
_refine_ls_structure_factor_coef Fsqd
_refine_ls_weighting_details 'calc w=1/[\s^2^(Fo^2^)+(0.0376P)^2^+1.3034P] where P=(Fo^2^+2Fc^2^)/3'
_refine_ls_weighting_scheme calc
_refine_ls_wR_factor_gt 0.0691
_refine_ls_wR_factor_ref 0.0730
_reflns_number_gt 2239
_reflns_number_total 3056
_reflns_threshold_expression >2sigma(I)
_cod_data_source_file ICA-2013-404-131-143-1.cif
_cod_data_source_block complex1
_cod_original_sg_symbol_H-M 'C 2/c'
_cod_database_code 1517750

loop_
_symmetry_equiv_pos_as_xyz
'x, y, z'
'-x, y, -z+1/2'
'x+1/2, y+1/2, z'
'-x+1/2, y+1/2, -z+1/2'
'-x, -y, -z'
'x, -y, z-1/2'
'-x+1/2, -y+1/2, -z'
'x+1/2, -y+1/2, z-1/2'

loop_
_atom_site_label
_atom_site_type_symbol
_atom_site_fract_x
_atom_site_fract_y
_atom_site_fract_z
_atom_site_U_iso_or_equiv
_atom_site_adp_type
_atom_site_occupancy
_atom_site_symmetry_multiplicity
_atom_site_calc_flag
_atom_site_refinement_flags
I1 I 0.417966(11) 0.65643(2) 1.04190(2) 0.04565(8) Uani 1 1 d .
Cu2 Cu 0.46996(2) 0.38631(4) 1.03738(4) 0.04173(11) Uani 1 1 d .
N2 N 0.47254(12) 0.2405(2) 1.1893(2) 0.0329(4) Uani 1 1 d .
N1 N 0.37542(13) 0.2535(3) 0.9562(2) 0.0381(5) Uani 1 1 d .
C1 C 0.36078(16) 0.1559(3) 1.0374(3) 0.0385(6) Uani 1 1 d .
C6 C 0.41790(16) 0.1474(3) 1.1680(3) 0.0361(6) Uani 1 1 d .
C5 C 0.32616(18) 0.2696(4) 0.8386(3) 0.0507(7) Uani 1 1 d .
H5 H 0.3370 0.3359 0.7821 0.061 Uiso 1 1 calc R
C2 C 0.29572(17) 0.0717(4) 1.0008(4) 0.0530(8) Uani 1 1 d .
H2 H 0.2871 0.0027 1.0574 0.064 Uiso 1 1 calc R
C4 C 0.25885(19) 0.1913(5) 0.7963(4) 0.0620(10) Uani 1 1 d .
H4 H 0.2248 0.2062 0.7139 0.074 Uiso 1 1 calc R
C3 C 0.24385(19) 0.0913(5) 0.8794(4) 0.0652(11) Uani 1 1 d .
H3 H 0.1992 0.0376 0.8539 0.078 Uiso 1 1 calc R
C7 C 0.4105(2) 0.0350(3) 1.2638(3) 0.0537(8) Uani 1 1 d .
H7A H 0.4467 0.0562 1.3469 0.081 Uiso 1 1 calc R
H7B H 0.4192 -0.0633 1.2369 0.081 Uiso 1 1 calc R
H7C H 0.3610 0.0401 1.2690 0.081 Uiso 1 1 calc R

loop_
_atom_site_aniso_label
_atom_site_aniso_U_11
_atom_site_aniso_U_22
_atom_site_aniso_U_33
_atom_site_aniso_U_23
_atom_site_aniso_U_13
_atom_site_aniso_U_12
I1 0.04645(13) 0.03977(12) 0.05777(15) 0.00266(8) 0.02681(10) 0.00566(7)
Cu2 0.0415(2) 0.03615(18) 0.0502(2) 0.00655(15) 0.01896(17) -0.00496(13)
N2 0.0386(11) 0.0293(10) 0.0346(11) -0.0009(8) 0.0171(9) -0.0025(8)
N1 0.0361(11) 0.0358(11) 0.0431(13) -0.0057(9) 0.0142(10) -0.0002(9)
C1 0.0385(14) 0.0326(12) 0.0508(17) -0.0120(11) 0.0235(13) -0.0067(10)
C6 0.0460(15) 0.0273(11) 0.0424(15) -0.0045(10) 0.0247(13) -0.0045(10)
C5 0.0488(17) 0.0538(18) 0.0470(17) -0.0060(14) 0.0128(14) 0.0119(14)
C2 0.0485(17) 0.0465(16) 0.072(2) -0.0245(16) 0.0304(17) -0.0168(13)
C4 0.0394(16) 0.076(2) 0.062(2) -0.029(2) 0.0058(16) 0.0082(16)
C3 0.0431(18) 0.071(2) 0.082(3) -0.041(2) 0.0220(18) -0.0129(16)
C7 0.072(2) 0.0395(15) 0.0590(19) 0.0022(14) 0.0342(17) -0.0178(14)

loop_
_atom_type_symbol
_atom_type_description
_atom_type_scat_dispersion_real
_atom_type_scat_dispersion_imag
_atom_type_scat_source
C C 0.0033 0.0016 'International Tables Vol C Tables 4.2.6.8 and 6.1.1.4'
H H 0.0000 0.0000 'International Tables Vol C Tables 4.2.6.8 and 6.1.1.4'
N N 0.0061 0.0033 'International Tables Vol C Tables 4.2.6.8 and 6.1.1.4'
Cu Cu 0.3201 1.2651 'International Tables Vol C Tables 4.2.6.8 and 6.1.1.4'
I I -0.4742 1.8119 'International Tables Vol C Tables 4.2.6.8 and 6.1.1.4'
O O 0.0106 0.0060 'International Tables Vol C Tables 4.2.6.8 and 6.1.1.4'

loop_
_geom_angle_atom_site_label_1
_geom_angle_atom_site_label_2
_geom_angle_atom_site_label_3
_geom_angle
_geom_angle_site_symmetry_1
_geom_angle_site_symmetry_3
Cu2 I1 Cu2 59.945(15) 5_667 .
N1 Cu2 N2 77.00(9) . .
N1 Cu2 I1 117.14(7) . 5_667
N2 Cu2 I1 111.93(6) . 5_667
N1 Cu2 Cu2 135.72(7) . 5_667
N2 Cu2 Cu2 147.17(6) . 5_667
I1 Cu2 Cu2 60.77(2) 5_667 5_667
N1 Cu2 I1 105.11(7) . .
N2 Cu2 I1 117.74(6) . .
I1 Cu2 I1 120.055(15) 5_667 .
Cu2 Cu2 I1 59.29(3) 5_667 .
C6 N2 N2 118.1(2) . 2_657
C6 N2 Cu2 116.91(19) . .
N2 N2 Cu2 124.93(15) 2_657 .
C5 N1 C1 119.1(3) . .
C5 N1 Cu2 125.3(2) . .
C1 N1 Cu2 115.16(19) . .
N1 C1 C2 121.5(3) . .
N1 C1 C6 115.6(2) . .
C2 C1 C6 122.9(3) . .
N2 C6 C1 115.1(2) . .
N2 C6 C7 124.5(3) . .
C1 C6 C7 120.5(2) . .
N1 C5 C4 122.5(4) . .
C3 C2 C1 119.2(4) . .
C3 C4 C5 118.4(3) . .
C4 C3 C2 119.2(3) . .

loop_
_geom_bond_atom_site_label_1
_geom_bond_atom_site_label_2
_geom_bond_distance
_geom_bond_site_symmetry_2
I1 Cu2 2.5792(10) 5_667
I1 Cu2 2.6179(9) .
Cu2 N1 2.084(2) .
Cu2 N2 2.109(2) .
Cu2 I1 2.5792(10) 5_667
Cu2 Cu2 2.5966(9) 5_667
N2 C6 1.288(3) .
N2 N2 1.390(4) 2_657
N1 C5 1.325(4) .
N1 C1 1.344(4) .
C1 C2 1.384(4) .
C1 C6 1.483(4) .
C6 C7 1.497(4) .
C5 C4 1.391(5) .
C2 C3 1.379(5) .
C4 C3 1.375(6) .
